data_1502452
loop_
_publ_author_name
'Mamada, Masashi'
'P\'erez-Bol\'ivar, C\'esar'
'Anzenbacher, Jr, Pavel'

_publ_section_title
;
 Green synthesis of polycyclic benzimidazole derivatives and organic
 semiconductors.
;
_journal_issue 18
_journal_name_full 'Organic letters'
_journal_page_first 4882
_journal_page_last 4885
_journal_paper_doi 10.1021/ol201973w
_journal_volume 13
_journal_year 2011
_chemical_formula_moiety 'C18 H6 F4 N2 O'
_chemical_formula_sum 'C18 H6 F4 N2 O'
_chemical_formula_weight 342.25
_chemical_name_systematic
;
 ?
;
_space_group_IT_number 14
_symmetry_cell_setting monoclinic
_symmetry_space_group_name_Hall '-P 2ybc'
_symmetry_space_group_name_H-M 'P 1 21/c 1'
_atom_sites_solution_hydrogens geom
_atom_sites_solution_primary direct
_atom_sites_solution_secondary difmap
_audit_creation_method SHELXL-97
_cell_angle_alpha 90.00
_cell_angle_beta 91.512(7)
_cell_angle_gamma 90.00
_cell_formula_units_Z 4
_cell_length_a 4.8422(15)
_cell_length_b 12.266(3)
_cell_length_c 22.200(5)
_cell_measurement_temperature 233(2)
_cell_volume 1318.1(6)
_computing_cell_refinement 'CrystalClear (Rigaku Inc., 2008)'
_computing_data_collection 'CrystalClear (Rigaku Inc., 2008)'
_computing_data_reduction 'CrystalClear (Rigaku Inc., 2008)'
_computing_molecular_graphics 'XP SHELXTL/PC, Siemens Analytical'
_computing_structure_refinement 'XL SHELXTL/PC, Siemens Analytical'
_computing_structure_solution
;

SIR97 - Altomare A., Burla M.C., Camalli M., Cascarano G.L., Giacovazzo C., 
Guagliardi A., Moliterni A.G.G., Polidori G.,Spagna R.
;
_diffrn_ambient_temperature 233(2)
_diffrn_measured_fraction_theta_full 0.999
_diffrn_measured_fraction_theta_max 0.999
_diffrn_measurement_device_type 'Rigaku SCX-Mini with Mercury CCD'
_diffrn_measurement_method \w-scans
_diffrn_radiation_monochromator graphite
_diffrn_radiation_source 'fine-focus sealed tube'
_diffrn_radiation_type MoK\a
_diffrn_radiation_wavelength 0.71075
_diffrn_reflns_av_R_equivalents 0.0579
_diffrn_reflns_av_sigmaI/netI 0.0334
_diffrn_reflns_limit_h_max 5
_diffrn_reflns_limit_h_min -5
_diffrn_reflns_limit_k_max 14
_diffrn_reflns_limit_k_min -14
_diffrn_reflns_limit_l_max 26
_diffrn_reflns_limit_l_min -26
_diffrn_reflns_number 18329
_diffrn_reflns_theta_full 25.00
_diffrn_reflns_theta_max 25.00
_diffrn_reflns_theta_min 3.22
_exptl_absorpt_coefficient_mu 0.148
_exptl_absorpt_correction_T_max 1.00
_exptl_absorpt_correction_T_min 0.662
_exptl_absorpt_correction_type multi-scan
_exptl_absorpt_process_details
;
Abscor.  T. Higashi (2001).  The Rigaku Corporation. Tokyo, Japan.
;
_exptl_crystal_colour colorless
_exptl_crystal_density_diffrn 1.725
_exptl_crystal_density_method 'not measured'
_exptl_crystal_description needles
_exptl_crystal_F_000 688
_exptl_crystal_size_max 0.45
_exptl_crystal_size_mid 0.10
_exptl_crystal_size_min 0.04
_refine_diff_density_max 0.235
_refine_diff_density_min -0.163
_refine_diff_density_rms 0.039
_refine_ls_extinction_method none
_refine_ls_goodness_of_fit_ref 1.079
_refine_ls_hydrogen_treatment constr
_refine_ls_matrix_type full
_refine_ls_number_parameters 226
_refine_ls_number_reflns 2325
_refine_ls_number_restraints 0
_refine_ls_restrained_S_all 1.079
_refine_ls_R_factor_all 0.0695
_refine_ls_R_factor_gt 0.0462
_refine_ls_shift/su_max 0.000
_refine_ls_shift/su_mean 0.000
_refine_ls_structure_factor_coef Fsqd
_refine_ls_weighting_details 'calc w=1/[\s^2^(Fo^2^)+(0.0396P)^2^+0.6090P] where P=(Fo^2^+2Fc^2^)/3'
_refine_ls_weighting_scheme calc
_refine_ls_wR_factor_gt 0.0982
_refine_ls_wR_factor_ref 0.1082
_reflns_number_gt 1725
_reflns_number_total 2325
_reflns_threshold_expression >2sigma(I)
_cod_data_source_file ol201973w_si_001.cif
_cod_data_source_block 1b
_cod_depositor_comments
;
The following automatic conversions were performed:

'_symmetry_cell_setting' value 'Monoclinic' changed to 'monoclinic'
according to /home/saulius/struct/CIF-dictionaries/cif_core.dic
dictionary named 'cif_core.dic' version 2.4.1 from 2010-06-29.

Automatic conversion script
Id: cif_fix_values 1715 2011-07-08 13:25:40Z adriana 
;
_cod_original_sg_symbol_H-M P21/c
_cod_database_code 1502452

loop_
_symmetry_equiv_pos_as_xyz
'x, y, z'
'-x, y+1/2, -z+1/2'
'-x, -y, -z'
'x, -y-1/2, z-1/2'

loop_
_atom_site_label
_atom_site_type_symbol
_atom_site_fract_x
_atom_site_fract_y
_atom_site_fract_z
_atom_site_U_iso_or_equiv
_atom_site_adp_type
_atom_site_occupancy
_atom_site_symmetry_multiplicity
_atom_site_calc_flag
_atom_site_refinement_flags
F1 F 1.2438(3) 0.08592(12) 0.40723(7) 0.0571(4) Uani 1 1 d .
F2 F 1.2883(3) 0.06981(12) 0.53034(7) 0.0576(4) Uani 1 1 d .
F3 F 0.9444(3) 0.17955(13) 0.60062(6) 0.0593(5) Uani 1 1 d .
F4 F 0.5503(3) 0.30889(13) 0.55626(6) 0.0544(4) Uani 1 1 d .
O1 O 0.2531(4) 0.42438(15) 0.47783(7) 0.0535(5) Uani 1 1 d .
N1 N 0.8194(4) 0.23333(16) 0.35670(9) 0.0405(5) Uani 1 1 d .
N2 N 0.5296(4) 0.33157(15) 0.41383(8) 0.0359(5) Uani 1 1 d .
C1 C 0.8721(5) 0.21097(19) 0.41763(11) 0.0382(6) Uani 1 1 d .
C2 C 1.0718(5) 0.1424(2) 0.44249(12) 0.0432(6) Uani 1 1 d .
C3 C 1.0947(5) 0.1346(2) 0.50403(12) 0.0442(6) Uani 1 1 d .
C4 C 0.9173(5) 0.1919(2) 0.54046(11) 0.0435(6) Uani 1 1 d .
C5 C 0.7153(5) 0.2597(2) 0.51684(11) 0.0415(6) Uani 1 1 d .
C6 C 0.6954(5) 0.27038(19) 0.45444(10) 0.0363(6) Uani 1 1 d .
C7 C 0.3195(5) 0.40833(19) 0.42645(11) 0.0389(6) Uani 1 1 d .
C8 C 0.1966(5) 0.46267(19) 0.37283(10) 0.0361(6) Uani 1 1 d .
C9 C -0.0055(5) 0.5399(2) 0.38087(11) 0.0429(6) Uani 1 1 d .
H9 H -0.0639 0.5558 0.4199 0.051 Uiso 1 1 calc R
C10 C -0.1250(5) 0.5950(2) 0.33140(12) 0.0480(7) Uani 1 1 d .
H10 H -0.2642 0.6470 0.3373 0.058 Uiso 1 1 calc R
C11 C -0.0391(5) 0.5730(2) 0.27450(12) 0.0483(7) Uani 1 1 d .
H11 H -0.1176 0.6117 0.2417 0.058 Uiso 1 1 calc R
C12 C 0.1653(5) 0.49345(19) 0.26380(11) 0.0405(6) Uani 1 1 d .
C13 C 0.2543(5) 0.4671(2) 0.20533(11) 0.0489(7) Uani 1 1 d .
H13 H 0.1774 0.5041 0.1718 0.059 Uiso 1 1 calc R
C14 C 0.4500(6) 0.3889(2) 0.19686(11) 0.0512(7) Uani 1 1 d .
H14 H 0.5048 0.3723 0.1576 0.061 Uiso 1 1 calc R
C15 C 0.5702(5) 0.3331(2) 0.24602(11) 0.0449(6) Uani 1 1 d .
H15 H 0.7053 0.2796 0.2397 0.054 Uiso 1 1 calc R
C16 C 0.4899(5) 0.35667(19) 0.30373(10) 0.0380(6) Uani 1 1 d .
C17 C 0.6178(5) 0.30453(19) 0.35635(10) 0.0365(6) Uani 1 1 d .
C18 C 0.2859(5) 0.43704(19) 0.31394(10) 0.0362(6) Uani 1 1 d .

loop_
_atom_site_aniso_label
_atom_site_aniso_U_11
_atom_site_aniso_U_22
_atom_site_aniso_U_33
_atom_site_aniso_U_23
_atom_site_aniso_U_13
_atom_site_aniso_U_12
F1 0.0521(9) 0.0507(9) 0.0686(10) -0.0098(8) 0.0051(8) 0.0082(7)
F2 0.0537(9) 0.0462(9) 0.0723(11) 0.0086(8) -0.0073(8) -0.0012(7)
F3 0.0611(10) 0.0705(11) 0.0459(9) 0.0086(8) -0.0039(7) -0.0077(8)
F4 0.0517(9) 0.0699(11) 0.0418(8) -0.0065(7) 0.0067(7) 0.0006(8)
O1 0.0594(12) 0.0632(13) 0.0385(11) -0.0055(9) 0.0147(9) 0.0076(10)
N1 0.0396(12) 0.0384(12) 0.0439(13) -0.0054(9) 0.0070(9) -0.0048(10)
N2 0.0340(11) 0.0384(11) 0.0356(11) -0.0046(9) 0.0067(8) -0.0053(9)
C1 0.0336(13) 0.0364(14) 0.0449(15) -0.0043(11) 0.0042(10) -0.0087(11)
C2 0.0354(14) 0.0353(14) 0.0591(17) -0.0046(12) 0.0050(12) -0.0070(11)
C3 0.0393(15) 0.0369(15) 0.0561(17) 0.0052(12) -0.0053(12) -0.0090(12)
C4 0.0439(15) 0.0454(16) 0.0412(15) 0.0041(12) -0.0009(11) -0.0151(13)
C5 0.0367(14) 0.0443(15) 0.0438(16) -0.0057(12) 0.0082(11) -0.0091(12)
C6 0.0332(13) 0.0367(14) 0.0391(14) -0.0009(11) 0.0020(10) -0.0096(11)
C7 0.0338(13) 0.0391(14) 0.0443(15) -0.0080(11) 0.0079(11) -0.0080(11)
C8 0.0338(13) 0.0343(13) 0.0404(14) -0.0041(11) 0.0045(10) -0.0082(11)
C9 0.0412(14) 0.0397(14) 0.0482(15) -0.0116(12) 0.0080(12) -0.0063(12)
C10 0.0421(15) 0.0397(15) 0.0624(18) -0.0062(13) 0.0051(13) 0.0028(12)
C11 0.0467(16) 0.0402(15) 0.0578(17) 0.0012(12) -0.0036(13) -0.0036(12)
C12 0.0419(14) 0.0380(15) 0.0417(15) -0.0018(11) 0.0018(11) -0.0077(12)
C13 0.0552(17) 0.0507(17) 0.0406(15) 0.0033(12) -0.0028(12) -0.0074(14)
C14 0.0578(17) 0.0597(18) 0.0367(15) -0.0056(13) 0.0098(12) -0.0052(15)
C15 0.0474(16) 0.0435(15) 0.0442(15) -0.0063(12) 0.0090(12) -0.0021(12)
C16 0.0371(13) 0.0359(14) 0.0414(14) -0.0051(11) 0.0076(11) -0.0082(11)
C17 0.0340(13) 0.0319(13) 0.0438(14) -0.0056(11) 0.0074(10) -0.0071(11)
C18 0.0336(13) 0.0341(13) 0.0410(14) -0.0044(10) 0.0058(10) -0.0112(11)

loop_
_atom_type_symbol
_atom_type_description
_atom_type_scat_dispersion_real
_atom_type_scat_dispersion_imag
_atom_type_scat_source
C C 0.0033 0.0016 'International Tables Vol C Tables 4.2.6.8 and 6.1.1.4'
H H 0.0000 0.0000 'International Tables Vol C Tables 4.2.6.8 and 6.1.1.4'
N N 0.0061 0.0033 'International Tables Vol C Tables 4.2.6.8 and 6.1.1.4'
O O 0.0106 0.0060 'International Tables Vol C Tables 4.2.6.8 and 6.1.1.4'
F F 0.0171 0.0103 'International Tables Vol C Tables 4.2.6.8 and 6.1.1.4'

loop_
_geom_angle_atom_site_label_1
_geom_angle_atom_site_label_2
_geom_angle_atom_site_label_3
_geom_angle
C17 N1 C1 104.71(19)
C17 N2 C6 106.01(19)
C17 N2 C7 125.2(2)
C6 N2 C7 128.80(19)
C2 C1 N1 127.8(2)
C2 C1 C6 120.9(2)
N1 C1 C6 111.3(2)
F1 C2 C3 120.5(2)
F1 C2 C1 121.1(2)
C3 C2 C1 118.5(2)
F2 C3 C2 120.6(2)
F2 C3 C4 118.7(2)
C2 C3 C4 120.7(2)
F3 C4 C5 119.7(2)
F3 C4 C3 118.4(2)
C5 C4 C3 121.9(2)
F4 C5 C4 116.9(2)
F4 C5 C6 125.4(2)
C4 C5 C6 117.7(2)
C5 C6 C1 120.2(2)
C5 C6 N2 135.3(2)
C1 C6 N2 104.48(19)
O1 C7 N2 120.2(2)
O1 C7 C8 125.2(2)
N2 C7 C8 114.59(19)
C9 C8 C18 120.4(2)
C9 C8 C7 118.6(2)
C18 C8 C7 121.0(2)
C8 C9 C10 120.7(2)
C8 C9 H9 119.7
C10 C9 H9 119.7
C11 C10 C9 120.0(2)
C11 C10 H10 120.0
C9 C10 H10 120.0
C10 C11 C12 121.5(2)
C10 C11 H11 119.2
C12 C11 H11 119.2
C11 C12 C13 122.9(2)
C11 C12 C18 118.6(2)
C13 C12 C18 118.5(2)
C14 C13 C12 121.1(2)
C14 C13 H13 119.5
C12 C13 H13 119.5
C13 C14 C15 120.8(2)
C13 C14 H14 119.6
C15 C14 H14 119.6
C16 C15 C14 119.9(2)
C16 C15 H15 120.0
C14 C15 H15 120.0
C15 C16 C18 120.6(2)
C15 C16 C17 121.9(2)
C18 C16 C17 117.4(2)
N1 C17 N2 113.5(2)
N1 C17 C16 126.8(2)
N2 C17 C16 119.7(2)
C16 C18 C12 119.1(2)
C16 C18 C8 122.0(2)
C12 C18 C8 118.9(2)

loop_
_geom_bond_atom_site_label_1
_geom_bond_atom_site_label_2
_geom_bond_distance
F1 C2 1.350(3)
F2 C3 1.350(3)
F3 C4 1.347(3)
F4 C5 1.344(3)
O1 C7 1.209(3)
N1 C17 1.310(3)
N1 C1 1.397(3)
N2 C17 1.396(3)
N2 C6 1.408(3)
N2 C7 1.420(3)
C1 C2 1.385(3)
C1 C6 1.403(3)
C2 C3 1.371(3)
C3 C4 1.386(4)
C4 C5 1.377(4)
C5 C6 1.392(3)
C7 C8 1.476(3)
C8 C9 1.377(3)
C8 C18 1.423(3)
C9 C10 1.402(3)
C9 H9 0.9400
C10 C11 1.367(3)
C10 H10 0.9400
C11 C12 1.414(3)
C11 H11 0.9400
C12 C13 1.416(3)
C12 C18 1.423(3)
C13 C14 1.365(4)
C13 H13 0.9400
C14 C15 1.402(4)
C14 H14 0.9400
C15 C16 1.379(3)
C15 H15 0.9400
C16 C18 1.418(3)
C16 C17 1.456(3)

loop_
_geom_torsion_atom_site_label_1
_geom_torsion_atom_site_label_2
_geom_torsion_atom_site_label_3
_geom_torsion_atom_site_label_4
_geom_torsion
C17 N1 C1 C2 -178.3(2)
C17 N1 C1 C6 0.3(3)
N1 C1 C2 F1 -0.9(4)
C6 C1 C2 F1 -179.4(2)
N1 C1 C2 C3 177.9(2)
C6 C1 C2 C3 -0.6(3)
F1 C2 C3 F2 -0.5(3)
C1 C2 C3 F2 -179.3(2)
F1 C2 C3 C4 -179.5(2)
C1 C2 C3 C4 1.6(4)
F2 C3 C4 F3 -0.6(3)
C2 C3 C4 F3 178.5(2)
F2 C3 C4 C5 179.9(2)
C2 C3 C4 C5 -1.0(4)
F3 C4 C5 F4 -1.3(3)
C3 C4 C5 F4 178.2(2)
F3 C4 C5 C6 179.8(2)
C3 C4 C5 C6 -0.7(4)
F4 C5 C6 C1 -177.1(2)
C4 C5 C6 C1 1.7(3)
F4 C5 C6 N2 3.5(4)
C4 C5 C6 N2 -177.7(2)
C2 C1 C6 C5 -1.1(3)
N1 C1 C6 C5 -179.8(2)
C2 C1 C6 N2 178.5(2)
N1 C1 C6 N2 -0.2(2)
C17 N2 C6 C5 179.6(3)
C7 N2 C6 C5 1.3(4)
C17 N2 C6 C1 0.1(2)
C7 N2 C6 C1 -178.2(2)
C17 N2 C7 O1 178.3(2)
C6 N2 C7 O1 -3.7(4)
C17 N2 C7 C8 -1.3(3)
C6 N2 C7 C8 176.7(2)
O1 C7 C8 C9 1.6(4)
N2 C7 C8 C9 -178.8(2)
O1 C7 C8 C18 -179.0(2)
N2 C7 C8 C18 0.6(3)
C18 C8 C9 C10 -0.4(3)
C7 C8 C9 C10 178.9(2)
C8 C9 C10 C11 -0.7(4)
C9 C10 C11 C12 1.5(4)
C10 C11 C12 C13 178.6(2)
C10 C11 C12 C18 -1.1(4)
C11 C12 C13 C14 -179.3(2)
C18 C12 C13 C14 0.5(4)
C12 C13 C14 C15 -0.6(4)
C13 C14 C15 C16 0.3(4)
C14 C15 C16 C18 0.1(4)
C14 C15 C16 C17 -177.1(2)
C1 N1 C17 N2 -0.2(3)
C1 N1 C17 C16 178.3(2)
C6 N2 C17 N1 0.1(3)
C7 N2 C17 N1 178.4(2)
C6 N2 C17 C16 -178.57(19)
C7 N2 C17 C16 -0.2(3)
C15 C16 C17 N1 1.3(4)
C18 C16 C17 N1 -176.0(2)
C15 C16 C17 N2 179.8(2)
C18 C16 C17 N2 2.5(3)
C15 C16 C18 C12 -0.2(3)
C17 C16 C18 C12 177.1(2)
C15 C16 C18 C8 179.4(2)
C17 C16 C18 C8 -3.3(3)
C11 C12 C18 C16 179.7(2)
C13 C12 C18 C16 -0.1(3)
C11 C12 C18 C8 0.0(3)
C13 C12 C18 C8 -179.7(2)
C9 C8 C18 C16 -178.9(2)
C7 C8 C18 C16 1.8(3)
C9 C8 C18 C12 0.8(3)
C7 C8 C18 C12 -178.6(2)
